data_4314768
loop_
_publ_author_name
'Bin Li'
'Sung-Jin Kim'
'Gordon J. Miller'
'John D. Corbett'

_publ_section_title
;
 K23Au12Sn9-An Intermetallic Compound Containing a Large Gold-Tin Cluster:
 Synthesis, Structure, and Bonding
;
_journal_name_full 'Inorganic Chemistry'
_journal_page_first 1503
_journal_page_last 1509
_journal_paper_doi 10.1021/ic901771x
_journal_volume 49
_journal_year 2010
_chemical_formula_sum 'Au12 K23 Sn9'
_chemical_formula_weight 4331.11
_chemical_name_systematic
; 
 ? 
;
_space_group_IT_number 121
_symmetry_cell_setting tetragonal
_symmetry_space_group_name_Hall 'I -4 2'
_symmetry_space_group_name_H-M 'I -4 2 m'
_atom_sites_solution_hydrogens geom
_atom_sites_solution_primary direct
_atom_sites_solution_secondary difmap
_audit_creation_method SHELXL-97
_cell_angle_alpha 90.00
_cell_angle_beta 90.00
_cell_angle_gamma 90.00
_cell_formula_units_Z 2
_cell_length_a 20.834(3)
_cell_length_b 20.834(3)
_cell_length_c 6.8183(14)
_cell_measurement_reflns_used 3830
_cell_measurement_temperature 293(2)
_cell_measurement_theta_max 27.23
_cell_measurement_theta_min 2.76
_cell_volume 2959.5(9)
_computing_cell_refinement 'Bruker SMART'
_computing_data_collection 'Bruker SMART'
_computing_data_reduction 'Bruker SAINT'
_computing_molecular_graphics 'Bruker SHELXTL'
_computing_publication_material 'Bruker SHELXTL'
_computing_structure_refinement 'SHELXL-97 (Sheldrick, 1997)'
_computing_structure_solution 'Bruker SHELXTL'
_diffrn_ambient_temperature 293(2)
_diffrn_measured_fraction_theta_full 0.992
_diffrn_measured_fraction_theta_max 0.992
_diffrn_measurement_device_type 'CCD area detector'
_diffrn_measurement_method 'phi and omega scans'
_diffrn_radiation_monochromator graphite
_diffrn_radiation_source 'fine-focus sealed tube'
_diffrn_radiation_type MoK\a
_diffrn_radiation_wavelength 0.71073
_diffrn_reflns_av_R_equivalents 0.1042
_diffrn_reflns_av_sigmaI/netI 0.0525
_diffrn_reflns_limit_h_max 27
_diffrn_reflns_limit_h_min -27
_diffrn_reflns_limit_k_max 26
_diffrn_reflns_limit_k_min -26
_diffrn_reflns_limit_l_max 9
_diffrn_reflns_limit_l_min -9
_diffrn_reflns_number 17191
_diffrn_reflns_theta_full 28.29
_diffrn_reflns_theta_max 28.29
_diffrn_reflns_theta_min 1.38
_exptl_absorpt_coefficient_mu 34.948
_exptl_absorpt_correction_T_max 0.4541
_exptl_absorpt_correction_T_min 0.1904
_exptl_absorpt_correction_type numerical
_exptl_crystal_colour silver
_exptl_crystal_density_diffrn 4.860
_exptl_crystal_density_method 'not measured'
_exptl_crystal_description irregular
_exptl_crystal_F_000 3670
_exptl_crystal_size_max 0.17
_exptl_crystal_size_mid 0.13
_exptl_crystal_size_min 0.11
_refine_diff_density_max 4.056
_refine_diff_density_min -1.307
_refine_diff_density_rms 0.440
_refine_ls_abs_structure_details 'Flack H D (1983), Acta Cryst. A39, 876-881'
_refine_ls_abs_structure_Flack 0.006(17)
_refine_ls_extinction_method none
_refine_ls_goodness_of_fit_ref 1.100
_refine_ls_hydrogen_treatment mixed
_refine_ls_matrix_type full
_refine_ls_number_parameters 57
_refine_ls_number_reflns 1870
_refine_ls_number_restraints 0
_refine_ls_restrained_S_all 1.100
_refine_ls_R_factor_all 0.0500
_refine_ls_R_factor_gt 0.0368
_refine_ls_shift/su_max 0.000
_refine_ls_shift/su_mean 0.000
_refine_ls_structure_factor_coef Fsqd
_refine_ls_weighting_details 'calc w=1/[\s^2^(Fo^2^)+(0.0602P)^2^+0.0000P] where P=(Fo^2^+2Fc^2^)/3'
_refine_ls_weighting_scheme calc
_refine_ls_wR_factor_gt 0.0938
_refine_ls_wR_factor_ref 0.1151
_reflns_number_gt 1545
_reflns_number_total 1870
_reflns_threshold_expression >2sigma(I)
_cod_data_source_file ic901771x_si_003.cif
_cod_data_source_block i-42m
_cod_depositor_comments
;
The following automatic conversions were performed:

'_symmetry_cell_setting' value 'Tetragonal' changed to 'tetragonal'
according to the built-in table from CIF Core dictionary named
'cif_core.dic' version 2.4.1 from 2010-06-29.

Automatic conversion script
Id: cif_fix_values 1646 2011-03-28 12:23:43Z adriana 
;
_cod_original_cell_volume 2959.5(8)
_cod_database_code 4314768

loop_
_symmetry_equiv_pos_as_xyz
'x, y, z'
'-x, -y, z'
'y, -x, -z'
'-y, x, -z'
'-x, y, -z'
'x, -y, -z'
'-y, -x, z'
'y, x, z'
'x+1/2, y+1/2, z+1/2'
'-x+1/2, -y+1/2, z+1/2'
'y+1/2, -x+1/2, -z+1/2'
'-y+1/2, x+1/2, -z+1/2'
'-x+1/2, y+1/2, -z+1/2'
'x+1/2, -y+1/2, -z+1/2'
'-y+1/2, -x+1/2, z+1/2'
'y+1/2, x+1/2, z+1/2'

loop_
_atom_site_label
_atom_site_type_symbol
_atom_site_fract_x
_atom_site_fract_y
_atom_site_fract_z
_atom_site_U_iso_or_equiv
_atom_site_adp_type
_atom_site_occupancy
_atom_site_symmetry_multiplicity
_atom_site_calc_flag
_atom_site_refinement_flags
_atom_site_disorder_assembly
_atom_site_disorder_group
Au1 Au 0.58250(3) 0.58250(3) 0.82108(15) 0.0367(2) Uani 1 2 d S . .
Au2 Au 0.75068(4) 0.59108(3) 0.85012(11) 0.0398(2) Uani 1 1 d . . .
Sn1 Sn 0.5000 0.5000 0.0000 0.0292(7) Uani 1 8 d S . .
Sn2 Sn 0.66417(6) 0.66417(6) 0.6502(2) 0.0360(4) Uani 1 2 d S . .
Sn3 Sn 0.82866(9) 0.5000 0.0000 0.0408(4) Uani 1 2 d S . .
K1 K 0.6714(2) 0.45775(19) 0.7517(6) 0.0450(10) Uani 1 1 d . . .
K2 K 0.8410(2) 0.5981(2) 0.4621(6) 0.0509(11) Uani 1 1 d . . .
K3 K 0.5000 0.5000 0.5000 0.047(3) Uani 1 8 d S . .
K4 K 0.71756(19) 0.71756(19) 0.1443(9) 0.0427(13) Uani 1 2 d S . .
K5 K 0.0000 0.5000 0.2500 0.27(2) Uani 1 4 d S . .

loop_
_atom_site_aniso_label
_atom_site_aniso_U_11
_atom_site_aniso_U_22
_atom_site_aniso_U_33
_atom_site_aniso_U_23
_atom_site_aniso_U_13
_atom_site_aniso_U_12
Au1 0.0344(3) 0.0344(3) 0.0414(5) 0.0032(3) 0.0032(3) 0.0018(4)
Au2 0.0454(4) 0.0339(4) 0.0402(4) 0.0013(3) 0.0066(3) -0.0003(3)
Sn1 0.0329(10) 0.0329(10) 0.0217(15) 0.000 0.000 0.000
Sn2 0.0389(5) 0.0389(5) 0.0301(8) -0.0008(5) -0.0008(5) -0.0071(8)
Sn3 0.0444(10) 0.0303(8) 0.0477(10) -0.0016(8) 0.000 0.000
K1 0.044(2) 0.039(2) 0.052(3) -0.0110(18) -0.011(2) 0.0060(17)
K2 0.047(2) 0.058(3) 0.047(2) -0.009(2) 0.005(2) -0.008(2)
K3 0.058(5) 0.058(5) 0.024(5) 0.000 0.000 0.000
K4 0.0460(19) 0.0460(19) 0.036(3) -0.0011(18) -0.0011(18) -0.008(2)
K5 0.088(6) 0.088(6) 0.64(6) 0.000 0.000 0.000

loop_
_atom_type_symbol
_atom_type_description
_atom_type_scat_dispersion_real
_atom_type_scat_dispersion_imag
_atom_type_scat_source
K K 0.2009 0.2494 'International Tables Vol C Tables 4.2.6.8 and 6.1.1.4'
Sn Sn -0.6537 1.4246 'International Tables Vol C Tables 4.2.6.8 and 6.1.1.4'
Au Au -2.0133 8.8022 'International Tables Vol C Tables 4.2.6.8 and 6.1.1.4'

loop_
_geom_angle_atom_site_label_1
_geom_angle_atom_site_label_2
_geom_angle_atom_site_label_3
_geom_angle
_geom_angle_site_symmetry_1
_geom_angle_site_symmetry_3
_geom_angle_publ_flag
Sn2 Au1 Sn1 179.18(5) . 1_556 ?
Sn2 Au1 K1 94.78(8) . 8 ?
Sn1 Au1 K1 85.39(8) 1_556 8 ?
Sn2 Au1 K1 94.78(8) . . ?
Sn1 Au1 K1 85.39(8) 1_556 . ?
K1 Au1 K1 154.63(15) 8 . ?
Sn2 Au1 K3 112.16(5) . . ?
Sn1 Au1 K3 68.66(2) 1_556 . ?
K1 Au1 K3 77.31(7) 8 . ?
K1 Au1 K3 77.31(7) . . ?
Sn2 Au1 K1 100.11(7) . 4_657 ?
Sn1 Au1 K1 79.20(7) 1_556 4_657 ?
K1 Au1 K1 68.32(13) 8 4_657 ?
K1 Au1 K1 132.52(7) . 4_657 ?
K3 Au1 K1 134.32(7) . 4_657 ?
Sn2 Au1 K1 100.11(7) . 6_567 ?
Sn1 Au1 K1 79.20(7) 1_556 6_567 ?
K1 Au1 K1 132.52(7) 8 6_567 ?
K1 Au1 K1 68.32(13) . 6_567 ?
K3 Au1 K1 134.32(7) . 6_567 ?
K1 Au1 K1 64.78(13) 4_657 6_567 ?
Sn3 Au2 Sn2 168.65(5) 1_556 . ?
Sn3 Au2 K2 89.50(9) 1_556 . ?
Sn2 Au2 K2 87.18(9) . . ?
Sn3 Au2 K1 77.66(8) 1_556 . ?
Sn2 Au2 K1 92.17(8) . . ?
K2 Au2 K1 99.34(11) . . ?
Sn3 Au2 K1 77.02(8) 1_556 6_567 ?
Sn2 Au2 K1 104.48(9) . 6_567 ?
K2 Au2 K1 164.30(11) . 6_567 ?
K1 Au2 K1 70.19(13) . 6_567 ?
Sn3 Au2 K4 116.48(8) 1_556 1_556 ?
Sn2 Au2 K4 74.12(8) . 1_556 ?
K2 Au2 K4 124.44(13) . 1_556 ?
K1 Au2 K4 132.39(12) . 1_556 ?
K1 Au2 K4 69.76(12) 6_567 1_556 ?
Sn3 Au2 K2 70.32(8) 1_556 15_665 ?
Sn2 Au2 K2 118.28(9) . 15_665 ?
K2 Au2 K2 69.01(7) . 15_665 ?
K1 Au2 K2 145.70(11) . 15_665 ?
K1 Au2 K2 112.77(10) 6_567 15_665 ?
K4 Au2 K2 75.05(11) 1_556 15_665 ?
Au1 Sn1 Au1 101.606(18) 1_554 4_656 ?
Au1 Sn1 Au1 126.70(4) 1_554 2_664 ?
Au1 Sn1 Au1 101.606(19) 4_656 2_664 ?
Au1 Sn1 Au1 101.606(19) 1_554 3_566 ?
Au1 Sn1 Au1 126.70(4) 4_656 3_566 ?
Au1 Sn1 Au1 101.606(18) 2_664 3_566 ?
Au1 Sn1 K3 63.35(2) 1_554 1_554 ?
Au1 Sn1 K3 116.65(2) 4_656 1_554 ?
Au1 Sn1 K3 63.35(2) 2_664 1_554 ?
Au1 Sn1 K3 116.65(2) 3_566 1_554 ?
Au1 Sn1 K3 116.65(2) 1_554 . ?
Au1 Sn1 K3 63.35(2) 4_656 . ?
Au1 Sn1 K3 116.65(2) 2_664 . ?
Au1 Sn1 K3 63.35(2) 3_566 . ?
K3 Sn1 K3 180.0 1_554 . ?
Au1 Sn1 K1 59.52(7) 1_554 4_656 ?
Au1 Sn1 K1 52.59(6) 4_656 4_656 ?
Au1 Sn1 K1 151.92(6) 2_664 4_656 ?
Au1 Sn1 K1 103.45(6) 3_566 4_656 ?
K3 Sn1 K1 114.71(6) 1_554 4_656 ?
K3 Sn1 K1 65.29(6) . 4_656 ?
Au1 Sn1 K1 52.59(6) 1_554 8_554 ?
Au1 Sn1 K1 59.52(7) 4_656 8_554 ?
Au1 Sn1 K1 103.45(6) 2_664 8_554 ?
Au1 Sn1 K1 151.92(6) 3_566 8_554 ?
K3 Sn1 K1 65.29(6) 1_554 8_554 ?
K3 Sn1 K1 114.71(6) . 8_554 ?
K1 Sn1 K1 56.22(12) 4_656 8_554 ?
Au1 Sn1 K1 59.52(7) 1_554 6_566 ?
Au1 Sn1 K1 103.45(6) 4_656 6_566 ?
Au1 Sn1 K1 151.92(6) 2_664 6_566 ?
Au1 Sn1 K1 52.59(6) 3_566 6_566 ?
K3 Sn1 K1 114.71(6) 1_554 6_566 ?
K3 Sn1 K1 65.29(6) . 6_566 ?
K1 Sn1 K1 56.07(11) 4_656 6_566 ?
K1 Sn1 K1 100.07(5) 8_554 6_566 ?
Au1 Sn1 K1 103.45(6) 1_554 2_664 ?
Au1 Sn1 K1 59.52(7) 4_656 2_664 ?
Au1 Sn1 K1 52.59(6) 2_664 2_664 ?
Au1 Sn1 K1 151.92(6) 3_566 2_664 ?
K3 Sn1 K1 65.29(6) 1_554 2_664 ?
K3 Sn1 K1 114.71(6) . 2_664 ?
K1 Sn1 K1 100.07(5) 4_656 2_664 ?
K1 Sn1 K1 56.07(11) 8_554 2_664 ?
K1 Sn1 K1 154.89(12) 6_566 2_664 ?
Au1 Sn1 K1 103.45(6) 1_554 7_664 ?
Au1 Sn1 K1 151.92(6) 4_656 7_664 ?
Au1 Sn1 K1 52.59(6) 2_664 7_664 ?
Au1 Sn1 K1 59.52(7) 3_566 7_664 ?
K3 Sn1 K1 65.29(6) 1_554 7_664 ?
K3 Sn1 K1 114.71(6) . 7_664 ?
K1 Sn1 K1 154.89(12) 4_656 7_664 ?
K1 Sn1 K1 130.58(12) 8_554 7_664 ?
K1 Sn1 K1 100.06(5) 6_566 7_664 ?
K1 Sn1 K1 102.05(12) 2_664 7_664 ?
Au1 Sn1 K1 151.92(6) 1_554 3_566 ?
Au1 Sn1 K1 103.45(6) 4_656 3_566 ?
Au1 Sn1 K1 59.52(7) 2_664 3_566 ?
Au1 Sn1 K1 52.59(6) 3_566 3_566 ?
K3 Sn1 K1 114.71(6) 1_554 3_566 ?
K3 Sn1 K1 65.29(6) . 3_566 ?
K1 Sn1 K1 130.58(12) 4_656 3_566 ?
K1 Sn1 K1 154.89(12) 8_554 3_566 ?
K1 Sn1 K1 102.05(12) 6_566 3_566 ?
K1 Sn1 K1 100.06(5) 2_664 3_566 ?
K1 Sn1 K1 56.22(12) 7_664 3_566 ?
Au1 Sn2 Au2 81.22(4) . 8 ?
Au1 Sn2 Au2 81.22(4) . . ?
Au2 Sn2 Au2 119.28(7) 8 . ?
Au1 Sn2 K4 154.83(12) . 10_665 ?
Au2 Sn2 K4 86.17(6) 8 10_665 ?
Au2 Sn2 K4 86.17(6) . 10_665 ?
Au1 Sn2 K4 89.20(10) . 1_556 ?
Au2 Sn2 K4 61.06(4) 8 1_556 ?
Au2 Sn2 K4 61.06(4) . 1_556 ?
K4 Sn2 K4 65.63(10) 10_665 1_556 ?
Au1 Sn2 K1 85.00(8) . 4_656 ?
Au2 Sn2 K1 87.72(8) 8 4_656 ?
Au2 Sn2 K1 146.97(8) . 4_656 ?
K4 Sn2 K1 116.30(11) 10_665 4_656 ?
K4 Sn2 K1 148.77(7) 1_556 4_656 ?
Au1 Sn2 K1 85.00(8) . 6_566 ?
Au2 Sn2 K1 146.97(8) 8 6_566 ?
Au2 Sn2 K1 87.72(7) . 6_566 ?
K4 Sn2 K1 116.30(11) 10_665 6_566 ?
K4 Sn2 K1 148.77(7) 1_556 6_566 ?
K1 Sn2 K1 61.18(14) 4_656 6_566 ?
Au1 Sn2 K4 140.35(10) . . ?
Au2 Sn2 K4 115.15(4) 8 . ?
Au2 Sn2 K4 115.15(4) . . ?
K4 Sn2 K4 64.82(10) 10_665 . ?
K4 Sn2 K4 130.46(16) 1_556 . ?
K1 Sn2 K4 61.35(10) 4_656 . ?
K1 Sn2 K4 61.35(10) 6_566 . ?
Au1 Sn2 K2 119.36(7) . 8 ?
Au2 Sn2 K2 51.69(7) 8 8 ?
Au2 Sn2 K2 150.78(8) . 8 ?
K4 Sn2 K2 66.53(7) 10_665 8 ?
K4 Sn2 K2 96.54(8) 1_556 8 ?
K1 Sn2 K2 60.72(9) 4_656 8 ?
K1 Sn2 K2 113.03(10) 6_566 8 ?
K4 Sn2 K2 63.52(7) . 8 ?
Au1 Sn2 K2 119.36(7) . . ?
Au2 Sn2 K2 150.78(8) 8 . ?
Au2 Sn2 K2 51.69(7) . . ?
K4 Sn2 K2 66.53(7) 10_665 . ?
K4 Sn2 K2 96.54(8) 1_556 . ?
K1 Sn2 K2 113.03(10) 4_656 . ?
K1 Sn2 K2 60.72(9) 6_566 . ?
K4 Sn2 K2 63.53(7) . . ?
K2 Sn2 K2 119.76(13) 8 . ?
Au2 Sn3 Au2 105.98(7) 1_554 6_566 ?
Au2 Sn3 K2 65.63(8) 1_554 15_664 ?
Au2 Sn3 K2 156.19(7) 6_566 15_664 ?
Au2 Sn3 K2 156.19(7) 1_554 12_645 ?
Au2 Sn3 K2 65.63(8) 6_566 12_645 ?
K2 Sn3 K2 130.68(16) 15_664 12_645 ?
Au2 Sn3 K2 88.64(8) 1_554 . ?
Au2 Sn3 K2 96.09(7) 6_566 . ?
K2 Sn3 K2 62.52(7) 15_664 . ?
K2 Sn3 K2 113.85(9) 12_645 . ?
Au2 Sn3 K2 96.09(7) 1_554 6_565 ?
Au2 Sn3 K2 88.64(8) 6_566 6_565 ?
K2 Sn3 K2 113.85(9) 15_664 6_565 ?
K2 Sn3 K2 62.52(7) 12_645 6_565 ?
K2 Sn3 K2 172.15(15) . 6_565 ?
Au2 Sn3 K1 58.27(7) 1_554 1_554 ?
Au2 Sn3 K1 59.05(8) 6_566 1_554 ?
K2 Sn3 K1 122.64(10) 15_664 1_554 ?
K2 Sn3 K1 100.47(9) 12_645 1_554 ?
K2 Sn3 K1 123.98(11) . 1_554 ?
K2 Sn3 K1 63.85(9) 6_565 1_554 ?
Au2 Sn3 K1 59.05(8) 1_554 6_566 ?
Au2 Sn3 K1 58.27(7) 6_566 6_566 ?
K2 Sn3 K1 100.47(9) 15_664 6_566 ?
K2 Sn3 K1 122.64(10) 12_645 6_566 ?
K2 Sn3 K1 63.85(9) . 6_566 ?
K2 Sn3 K1 123.98(11) 6_565 6_566 ?
K1 Sn3 K1 60.44(13) 1_554 6_566 ?
Au2 Sn3 K5 134.94(3) 1_554 1_655 ?
Au2 Sn3 K5 112.34(3) 6_566 1_655 ?
K2 Sn3 K5 69.75(8) 15_664 1_655 ?
K2 Sn3 K5 65.99(7) 12_645 1_655 ?
K2 Sn3 K5 65.01(7) . 1_655 ?
K2 Sn3 K5 107.39(8) 6_565 1_655 ?
K1 Sn3 K5 166.46(6) 1_554 1_655 ?
K1 Sn3 K5 125.97(7) 6_566 1_655 ?
Au2 Sn3 K5 112.34(3) 1_554 5_655 ?
Au2 Sn3 K5 134.94(3) 6_566 5_655 ?
K2 Sn3 K5 65.99(7) 15_664 5_655 ?
K2 Sn3 K5 69.75(8) 12_645 5_655 ?
K2 Sn3 K5 107.39(8) . 5_655 ?
K2 Sn3 K5 65.01(7) 6_565 5_655 ?
K1 Sn3 K5 125.97(7) 1_554 5_655 ?
K1 Sn3 K5 166.46(6) 6_566 5_655 ?
K5 Sn3 K5 51.05(3) 1_655 5_655 ?
Au1 K1 Au2 65.13(8) . . ?
Au1 K1 Au2 114.24(12) . 6_567 ?
Au2 K1 Au2 81.01(9) . 6_567 ?
Au1 K1 Au1 76.73(10) . 3_567 ?
Au2 K1 Au1 107.03(11) . 3_567 ?
Au2 K1 Au1 61.25(8) 6_567 3_567 ?
Au1 K1 Sn2 129.14(13) . 3_566 ?
Au2 K1 Sn2 137.81(14) . 3_566 ?
Au2 K1 Sn2 114.16(11) 6_567 3_566 ?
Au1 K1 Sn2 114.80(11) 3_567 3_566 ?
Au1 K1 Sn3 104.10(10) . 1_556 ?
Au2 K1 Sn3 44.07(5) . 1_556 ?
Au2 K1 Sn3 43.93(5) 6_567 1_556 ?
Au1 K1 Sn3 98.01(10) 3_567 1_556 ?
Sn2 K1 Sn3 121.33(11) 3_566 1_556 ?
Au1 K1 K1 99.41(8) . 7_665 ?
Au2 K1 K1 161.60(8) . 7_665 ?
Au2 K1 K1 97.72(7) 6_567 7_665 ?
Au1 K1 K1 57.61(7) 3_567 7_665 ?
Sn2 K1 K1 59.41(7) 3_566 7_665 ?
Sn3 K1 K1 140.82(7) 1_556 7_665 ?
Au1 K1 K1 59.89(9) . 6_567 ?
Au2 K1 K1 55.34(9) . 6_567 ?
Au2 K1 K1 54.46(10) 6_567 6_567 ?
Au1 K1 K1 51.79(9) 3_567 6_567 ?
Sn2 K1 K1 164.48(19) 3_566 6_567 ?
Sn3 K1 K1 59.78(7) 1_556 6_567 ?
K1 K1 K1 109.04(9) 7_665 6_567 ?
Au1 K1 K4 151.91(16) . 3_566 ?
Au2 K1 K4 129.60(13) . 3_566 ?
Au2 K1 K4 55.69(10) 6_567 3_566 ?
Au1 K1 K4 75.81(11) 3_567 3_566 ?
Sn2 K1 K4 59.98(10) 3_566 3_566 ?
Sn3 K1 K4 85.54(10) 1_556 3_566 ?
K1 K1 K4 60.31(8) 7_665 3_566 ?
K1 K1 K4 105.95(18) 6_567 3_566 ?
Au1 K1 K1 76.28(11) . 6_566 ?
Au2 K1 K1 78.27(12) . 6_566 ?
Au2 K1 K1 149.68(8) 6_567 6_566 ?
Au1 K1 K1 146.86(8) 3_567 6_566 ?
Sn2 K1 K1 69.99(12) 3_566 6_566 ?
Sn3 K1 K1 106.94(9) 1_556 6_566 ?
K1 K1 K1 108.83(8) 7_665 6_566 ?
K1 K1 K1 125.4(2) 6_567 6_566 ?
K4 K1 K1 126.72(17) 3_566 6_566 ?
Au1 K1 K2 142.74(15) . 6_566 ?
Au2 K1 K2 82.94(12) . 6_566 ?
Au2 K1 K2 76.73(10) 6_567 6_566 ?
Au1 K1 K2 133.76(13) 3_567 6_566 ?
Sn2 K1 K2 64.56(9) 3_566 6_566 ?
Sn3 K1 K2 57.76(9) 1_556 6_566 ?
K1 K1 K2 114.79(9) 7_665 6_566 ?
K1 K1 K2 117.27(9) 6_567 6_566 ?
K4 K1 K2 64.48(11) 3_566 6_566 ?
K1 K1 K2 78.94(10) 6_566 6_566 ?
Au1 K1 Sn1 42.03(5) . 1_556 ?
Au2 K1 Sn1 99.98(10) . 1_556 ?
Au2 K1 Sn1 99.36(11) 6_567 1_556 ?
Au1 K1 Sn1 41.28(5) 3_567 1_556 ?
Sn2 K1 Sn1 114.73(10) 3_566 1_556 ?
Sn3 K1 Sn1 121.67(11) 1_556 1_556 ?
K1 K1 Sn1 61.97(6) 7_665 1_556 ?
K1 K1 Sn1 61.89(6) 6_567 1_556 ?
K4 K1 Sn1 110.49(12) 3_566 1_556 ?
K1 K1 Sn1 105.83(8) 6_566 1_556 ?
K2 K1 Sn1 174.78(14) 6_566 1_556 ?
Au2 K2 Au2 116.60(12) . 15_664 ?
Au2 K2 Sn3 119.09(12) . 11_565 ?
Au2 K2 Sn3 44.05(6) 15_664 11_565 ?
Au2 K2 Sn3 128.10(13) . . ?
Au2 K2 Sn3 109.29(11) 15_664 . ?
Sn3 K2 Sn3 110.34(11) 11_565 . ?
Au2 K2 K2 59.00(6) . 15_665 ?
Au2 K2 K2 76.50(14) 15_664 15_665 ?
Sn3 K2 K2 60.14(12) 11_565 15_665 ?
Sn3 K2 K2 160.39(8) . 15_665 ?
Au2 K2 K2 157.80(9) . 15_664 ?
Au2 K2 K2 51.98(12) 15_664 15_664 ?
Sn3 K2 K2 68.10(13) 11_565 15_664 ?
Sn3 K2 K2 57.35(6) . 15_664 ?
K2 K2 K2 124.5(2) 15_665 15_664 ?
Au2 K2 K1 76.80(11) . 6_566 ?
Au2 K2 K1 122.30(15) 15_664 6_566 ?
Sn3 K2 K1 161.54(15) 11_565 6_566 ?
Sn3 K2 K1 58.39(9) . 6_566 ?
K2 K2 K1 135.22(13) 15_665 6_566 ?
K2 K2 K1 93.66(11) 15_664 6_566 ?
Au2 K2 K2 81.56(12) . 6_566 ?
Au2 K2 K2 155.61(8) 15_664 6_566 ?
Sn3 K2 K2 113.90(9) 11_565 6_566 ?
Sn3 K2 K2 64.28(10) . 6_566 ?
K2 K2 K2 102.45(13) 15_665 6_566 ?
K2 K2 K2 115.93(13) 15_664 6_566 ?
K1 K2 K2 75.91(10) 6_566 6_566 ?
Au2 K2 Sn2 41.13(6) . . ?
Au2 K2 Sn2 97.29(11) 15_664 . ?
Sn3 K2 Sn2 130.27(12) 11_565 . ?
Sn3 K2 Sn2 112.28(11) . . ?
K2 K2 Sn2 84.79(6) 15_665 . ?
K2 K2 Sn2 117.26(6) 15_664 . ?
K1 K2 Sn2 54.72(9) 6_566 . ?
K2 K2 Sn2 106.92(8) 6_566 . ?
Au2 K2 K5 136.32(14) . 1_655 ?
Au2 K2 K5 92.54(9) 15_664 1_655 ?
Sn3 K2 K5 60.48(7) 11_565 1_655 ?
Sn3 K2 K5 59.71(7) . 1_655 ?
K2 K2 K5 102.00(9) 15_665 1_655 ?
K2 K2 K5 65.87(7) 15_664 1_655 ?
K1 K2 K5 115.77(12) 6_566 1_655 ?
K2 K2 K5 63.58(7) 6_566 1_655 ?
Sn2 K2 K5 169.16(12) . 1_655 ?
Au2 K2 K4 95.30(13) . . ?
Au2 K2 K4 66.69(11) 15_664 . ?
Sn3 K2 K4 110.22(14) 11_565 . ?
Sn3 K2 K4 81.22(11) . . ?
K2 K2 K4 117.72(11) 15_665 . ?
K2 K2 K4 63.14(9) 15_664 . ?
K1 K2 K4 55.98(12) 6_566 . ?
K2 K2 K4 130.91(13) 6_566 . ?
Sn2 K2 K4 54.21(10) . . ?
K5 K2 K4 127.07(13) 1_655 . ?
Au2 K2 K4 68.51(11) . 10_665 ?
Au2 K2 K4 50.82(9) 15_664 10_665 ?
Sn3 K2 K4 82.04(11) 11_565 10_665 ?
Sn3 K2 K4 136.16(15) . 10_665 ?
K2 K2 K4 62.28(10) 15_665 10_665 ?
K2 K2 K4 93.23(13) 15_664 10_665 ?
K1 K2 K4 96.71(13) 6_566 10_665 ?
K2 K2 K4 150.07(16) 6_566 10_665 ?
Sn2 K2 K4 49.30(9) . 10_665 ?
K5 K2 K4 141.44(13) 1_655 10_665 ?
K4 K2 K4 55.46(9) . 10_665 ?
Au1 K3 Au1 116.61(2) . 4_656 ?
Au1 K3 Au1 116.61(2) . 3_566 ?
Au1 K3 Au1 95.99(4) 4_656 3_566 ?
Au1 K3 Au1 95.99(4) . 2_665 ?
Au1 K3 Au1 116.61(2) 4_656 2_665 ?
Au1 K3 Au1 116.61(2) 3_566 2_665 ?
Au1 K3 Sn1 47.994(18) . 1_556 ?
Au1 K3 Sn1 132.006(18) 4_656 1_556 ?
Au1 K3 Sn1 132.006(18) 3_566 1_556 ?
Au1 K3 Sn1 47.994(18) 2_665 1_556 ?
Au1 K3 Sn1 132.006(18) . . ?
Au1 K3 Sn1 47.994(18) 4_656 . ?
Au1 K3 Sn1 47.994(18) 3_566 . ?
Au1 K3 Sn1 132.006(18) 2_665 . ?
Sn1 K3 Sn1 180.0 1_556 . ?
Au1 K3 K1 50.85(5) . 8 ?
Au1 K3 K1 72.94(6) 4_656 8 ?
Au1 K3 K1 149.23(7) 3_566 8 ?
Au1 K3 K1 93.75(7) 2_665 8 ?
Sn1 K3 K1 64.99(6) 1_556 8 ?
Sn1 K3 K1 115.01(6) . 8 ?
Au1 K3 K1 72.94(6) . 4_656 ?
Au1 K3 K1 50.85(5) 4_656 4_656 ?
Au1 K3 K1 93.75(7) 3_566 4_656 ?
Au1 K3 K1 149.23(6) 2_665 4_656 ?
Sn1 K3 K1 115.01(6) 1_556 4_656 ?
Sn1 K3 K1 64.99(6) . 4_656 ?
K1 K3 K1 56.74(13) 8 4_656 ?
Au1 K3 K1 149.23(6) . 3_566 ?
Au1 K3 K1 93.75(7) 4_656 3_566 ?
Au1 K3 K1 50.85(5) 3_566 3_566 ?
Au1 K3 K1 72.94(6) 2_665 3_566 ?
Sn1 K3 K1 115.01(6) 1_556 3_566 ?
Sn1 K3 K1 64.99(6) . 3_566 ?
K1 K3 K1 154.95(11) 8 3_566 ?
K1 K3 K1 129.97(13) 4_656 3_566 ?
Au1 K3 K1 50.85(6) . . ?
Au1 K3 K1 149.23(7) 4_656 . ?
Au1 K3 K1 72.94(6) 3_566 . ?
Au1 K3 K1 93.75(7) 2_665 . ?
Sn1 K3 K1 64.99(6) 1_556 . ?
Sn1 K3 K1 115.01(6) . . ?
K1 K3 K1 101.70(11) 8 . ?
K1 K3 K1 100.30(5) 4_656 . ?
K1 K3 K1 100.30(5) 3_566 . ?
Au1 K3 K1 149.23(6) . 5_656 ?
Au1 K3 K1 50.85(6) 4_656 5_656 ?
Au1 K3 K1 93.75(7) 3_566 5_656 ?
Au1 K3 K1 72.94(6) 2_665 5_656 ?
Sn1 K3 K1 115.01(6) 1_556 5_656 ?
Sn1 K3 K1 64.99(6) . 5_656 ?
K1 K3 K1 100.30(5) 8 5_656 ?
K1 K3 K1 101.70(11) 4_656 5_656 ?
K1 K3 K1 55.92(12) 3_566 5_656 ?
K1 K3 K1 154.95(11) . 5_656 ?
Au1 K3 K1 72.94(6) . 6_566 ?
Au1 K3 K1 93.75(7) 4_656 6_566 ?
Au1 K3 K1 50.85(6) 3_566 6_566 ?
Au1 K3 K1 149.23(6) 2_665 6_566 ?
Sn1 K3 K1 115.01(6) 1_556 6_566 ?
Sn1 K3 K1 64.99(6) . 6_566 ?
K1 K3 K1 100.30(5) 8 6_566 ?
K1 K3 K1 55.92(12) 4_656 6_566 ?
K1 K3 K1 101.70(11) 3_566 6_566 ?
K1 K3 K1 56.74(13) . 6_566 ?
K1 K3 K1 129.97(13) 5_656 6_566 ?
Au2 K4 Au2 88.06(14) 8_554 1_554 ?
Au2 K4 Sn2 114.42(13) 8_554 10_664 ?
Au2 K4 Sn2 114.42(13) 1_554 10_664 ?
Au2 K4 Sn2 44.82(7) 8_554 1_554 ?
Au2 K4 Sn2 44.82(7) 1_554 1_554 ?
Sn2 K4 Sn2 115.69(16) 10_664 1_554 ?
Au2 K4 Sn2 111.77(12) 8_554 . ?
Au2 K4 Sn2 111.77(12) 1_554 . ?
Sn2 K4 Sn2 113.85(16) 10_664 . ?
Sn2 K4 Sn2 130.46(16) 1_554 . ?
Au2 K4 K1 54.55(9) 8_554 4_656 ?
Au2 K4 K1 96.23(15) 1_554 4_656 ?
Sn2 K4 K1 147.86(10) 10_664 4_656 ?
Sn2 K4 K1 78.93(12) 1_554 4_656 ?
Sn2 K4 K1 58.66(10) . 4_656 ?
Au2 K4 K1 96.23(15) 8_554 6_566 ?
Au2 K4 K1 54.55(9) 1_554 6_566 ?
Sn2 K4 K1 147.86(10) 10_664 6_566 ?
Sn2 K4 K1 78.93(12) 1_554 6_566 ?
Sn2 K4 K1 58.66(10) . 6_566 ?
K1 K4 K1 59.37(15) 4_656 6_566 ?
Au2 K4 K4 135.73(7) 8_554 10_665 ?
Au2 K4 K4 135.73(7) 1_554 10_665 ?
Sn2 K4 K4 60.06(18) 10_664 10_665 ?
Sn2 K4 K4 175.7(2) 1_554 10_665 ?
Sn2 K4 K4 53.80(8) . 10_665 ?
K1 K4 K4 104.74(15) 4_656 10_665 ?
K1 K4 K4 104.74(15) 6_566 10_665 ?
Au2 K4 K4 71.43(8) 8_554 10_664 ?
Au2 K4 K4 71.43(8) 1_554 10_664 ?
Sn2 K4 K4 61.38(18) 10_664 10_664 ?
Sn2 K4 K4 54.31(8) 1_554 10_664 ?
Sn2 K4 K4 175.2(2) . 10_664 ?
K1 K4 K4 125.18(15) 4_656 10_664 ?
K1 K4 K4 125.18(15) 6_566 10_664 ?
K4 K4 K4 121.4(3) 10_665 10_664 ?
Au2 K4 K2 73.65(6) 8_554 8 ?
Au2 K4 K2 155.15(17) 1_554 8 ?
Sn2 K4 K2 88.84(11) 10_664 8 ?
Sn2 K4 K2 118.38(10) 1_554 8 ?
Sn2 K4 K2 62.27(9) . 8 ?
K1 K4 K2 59.53(10) 4_656 8 ?
K1 K4 K2 109.89(15) 6_566 8 ?
K4 K4 K2 62.69(8) 10_665 8 ?
K4 K4 K2 116.41(12) 10_664 8 ?
Au2 K4 K2 155.15(17) 8_554 . ?
Au2 K4 K2 73.65(6) 1_554 . ?
Sn2 K4 K2 88.84(11) 10_664 . ?
Sn2 K4 K2 118.38(10) 1_554 . ?
Sn2 K4 K2 62.27(9) . . ?
K1 K4 K2 109.89(15) 4_656 . ?
K1 K4 K2 59.53(10) 6_566 . ?
K4 K4 K2 62.69(8) 10_665 . ?
K4 K4 K2 116.41(12) 10_664 . ?
K2 K4 K2 117.58(18) 8 . ?
Au2 K4 K2 54.13(7) 8_554 10_664 ?
Au2 K4 K2 126.42(17) 1_554 10_664 ?
Sn2 K4 K2 64.16(9) 10_664 10_664 ?
Sn2 K4 K2 85.35(11) 1_554 10_664 ?
Sn2 K4 K2 116.76(10) . 10_664 ?
K1 K4 K2 90.40(9) 4_656 10_664 ?
K1 K4 K2 147.95(15) 6_566 10_664 ?
K4 K4 K2 92.41(15) 10_665 10_664 ?
K4 K4 K2 61.85(11) 10_664 10_664 ?
K2 K4 K2 54.58(8) 8 10_664 ?
K2 K4 K2 150.72(16) . 10_664 ?
K5 K5 K5 180.0 5_556 5 ?
K5 K5 Sn3 64.475(13) 5_556 11_465 ?
K5 K5 Sn3 115.525(13) 5 11_465 ?
K5 K5 Sn3 115.525(13) 5_556 2_665 ?
K5 K5 Sn3 64.475(13) 5 2_665 ?
Sn3 K5 Sn3 100.701(11) 11_465 2_665 ?
K5 K5 Sn3 115.525(13) 5_556 1_455 ?
K5 K5 Sn3 64.475(13) 5 1_455 ?
Sn3 K5 Sn3 100.701(11) 11_465 1_455 ?
Sn3 K5 Sn3 128.95(3) 2_665 1_455 ?
K5 K5 Sn3 64.475(13) 5_556 12_545 ?
K5 K5 Sn3 115.525(13) 5 12_545 ?
Sn3 K5 Sn3 128.95(3) 11_465 12_545 ?
Sn3 K5 Sn3 100.701(11) 2_665 12_545 ?
Sn3 K5 Sn3 100.701(11) 1_455 12_545 ?
K5 K5 K2 110.39(6) 5_556 11_465 ?
K5 K5 K2 69.61(6) 5 11_465 ?
Sn3 K5 K2 55.27(6) 11_465 11_465 ?
Sn3 K5 K2 53.53(6) 2_665 11_465 ?
Sn3 K5 K2 107.11(6) 1_455 11_465 ?
Sn3 K5 K2 150.44(6) 12_545 11_465 ?
K5 K5 K2 69.61(6) 5_556 1_455 ?
K5 K5 K2 110.39(6) 5 1_455 ?
Sn3 K5 K2 53.53(6) 11_465 1_455 ?
Sn3 K5 K2 150.44(6) 2_665 1_455 ?
Sn3 K5 K2 55.27(6) 1_455 1_455 ?
Sn3 K5 K2 107.11(6) 12_545 1_455 ?
K2 K5 K2 96.97(4) 11_465 1_455 ?
K5 K5 K2 110.39(6) 5_556 12_545 ?
K5 K5 K2 69.61(6) 5 12_545 ?
Sn3 K5 K2 150.44(6) 11_465 12_545 ?
Sn3 K5 K2 107.11(6) 2_665 12_545 ?
Sn3 K5 K2 53.53(6) 1_455 12_545 ?
Sn3 K5 K2 55.27(6) 12_545 12_545 ?
K2 K5 K2 139.23(12) 11_465 12_545 ?
K2 K5 K2 96.97(4) 1_455 12_545 ?
K5 K5 K2 69.61(6) 5_556 2_665 ?
K5 K5 K2 110.39(6) 5 2_665 ?
Sn3 K5 K2 107.11(6) 11_465 2_665 ?
Sn3 K5 K2 55.27(6) 2_665 2_665 ?
Sn3 K5 K2 150.44(6) 1_455 2_665 ?
Sn3 K5 K2 53.53(6) 12_545 2_665 ?
K2 K5 K2 96.97(4) 11_465 2_665 ?
K2 K5 K2 139.23(12) 1_455 2_665 ?
K2 K5 K2 96.97(4) 12_545 2_665 ?
K5 K5 K2 63.24(5) 5_556 5_656 ?
K5 K5 K2 116.76(5) 5 5_656 ?
Sn3 K5 K2 51.88(6) 11_465 5_656 ?
Sn3 K5 K2 60.55(6) 2_665 5_656 ?
Sn3 K5 K2 151.60(6) 1_455 5_656 ?
Sn3 K5 K2 103.25(6) 12_545 5_656 ?
K2 K5 K2 53.75(8) 11_465 5_656 ?
K2 K5 K2 102.61(10) 1_455 5_656 ?
K2 K5 K2 154.83(11) 12_545 5_656 ?
K2 K5 K2 57.86(11) 2_665 5_656 ?
K5 K5 K2 116.76(5) 5_556 15_564 ?
K5 K5 K2 63.24(5) 5 15_564 ?
Sn3 K5 K2 60.55(6) 11_465 15_564 ?
Sn3 K5 K2 103.25(6) 2_665 15_564 ?
Sn3 K5 K2 51.88(6) 1_455 15_564 ?
Sn3 K5 K2 151.60(6) 12_545 15_564 ?
K2 K5 K2 57.86(11) 11_465 15_564 ?
K2 K5 K2 53.75(8) 1_455 15_564 ?
K2 K5 K2 102.61(10) 12_545 15_564 ?
K2 K5 K2 154.83(11) 2_665 15_564 ?
K2 K5 K2 101.70(4) 5_656 15_564 ?

loop_
_geom_bond_atom_site_label_1
_geom_bond_atom_site_label_2
_geom_bond_distance
_geom_bond_site_symmetry_2
_geom_bond_publ_flag
Au1 Sn2 2.6733(19) . ?
Au1 Sn1 2.7198(10) 1_556 ?
Au1 K1 3.227(4) 8 ?
Au1 K1 3.227(4) . ?
Au1 K3 3.2714(11) . ?
Au1 K1 3.552(5) 4_657 ?
Au1 K1 3.552(5) 6_567 ?
Au2 Sn3 2.6991(14) 1_556 ?
Au2 Sn2 2.7247(11) . ?
Au2 K2 3.250(4) . ?
Au2 K1 3.300(4) . ?
Au2 K1 3.336(4) 6_567 ?
Au2 K4 3.383(4) 1_556 ?
Au2 K2 3.536(4) 15_665 ?
Sn1 Au1 2.7198(10) 1_554 ?
Sn1 Au1 2.7198(10) 4_656 ?
Sn1 Au1 2.7198(10) 2_664 ?
Sn1 Au1 2.7198(10) 3_566 ?
Sn1 K3 3.4092(7) 1_554 ?
Sn1 K3 3.4092(7) . ?
Sn1 K1 4.049(4) 4_656 ?
Sn1 K1 4.049(4) 8_554 ?
Sn1 K1 4.049(4) 6_566 ?
Sn1 K1 4.049(4) 2_664 ?
Sn1 K1 4.049(4) 7_664 ?
Sn1 K1 4.049(4) 3_566 ?
Sn2 Au2 2.7247(11) 8 ?
Sn2 K4 3.485(6) 10_665 ?
Sn2 K4 3.718(6) 1_556 ?
Sn2 K1 3.740(4) 4_656 ?
Sn2 K1 3.740(4) 6_566 ?
Sn2 K4 3.791(6) . ?
Sn2 K2 4.137(5) 8 ?
Sn2 K2 4.137(5) . ?
Sn3 Au2 2.6991(14) 1_554 ?
Sn3 Au2 2.6991(14) 6_566 ?
Sn3 K2 3.655(4) 15_664 ?
Sn3 K2 3.655(4) 12_645 ?
Sn3 K2 3.765(4) . ?
Sn3 K2 3.765(4) 6_565 ?
Sn3 K1 3.791(4) 1_554 ?
Sn3 K1 3.791(4) 6_566 ?
Sn3 K5 3.9557(18) 1_655 ?
Sn3 K5 3.9557(18) 5_655 ?
K1 Au2 3.336(4) 6_567 ?
K1 Au1 3.552(5) 3_567 ?
K1 Sn2 3.740(4) 3_566 ?
K1 Sn3 3.791(4) 1_556 ?
K1 K1 3.806(8) 7_665 ?
K1 K1 3.816(8) 6_567 ?
K1 K4 3.843(6) 3_566 ?
K1 K1 3.858(9) 6_566 ?
K1 K2 3.996(6) 6_566 ?
K1 Sn1 4.049(4) 1_556 ?
K2 Au2 3.536(4) 15_664 ?
K2 Sn3 3.655(4) 11_565 ?
K2 K2 3.852(4) 15_665 ?
K2 K2 3.852(4) 15_664 ?
K2 K1 3.996(6) 6_566 ?
K2 K2 4.122(9) 6_566 ?
K2 K5 4.152(5) 1_655 ?
K2 K4 4.184(6) . ?
K2 K4 4.216(5) 10_665 ?
K3 Au1 3.2714(11) 4_656 ?
K3 Au1 3.2714(11) 3_566 ?
K3 Au1 3.2714(11) 2_665 ?
K3 Sn1 3.4092(7) 1_556 ?
K3 K1 4.059(4) 8 ?
K3 K1 4.059(4) 4_656 ?
K3 K1 4.059(4) 3_566 ?
K3 K1 4.059(4) 5_656 ?
K3 K1 4.059(4) 6_566 ?
K4 Au2 3.383(4) 8_554 ?
K4 Au2 3.383(4) 1_554 ?
K4 Sn2 3.485(6) 10_664 ?
K4 Sn2 3.718(6) 1_554 ?
K4 K1 3.843(6) 4_656 ?
K4 K1 3.843(6) 6_566 ?
K4 K4 3.909(6) 10_665 ?
K4 K4 3.909(6) 10_664 ?
K4 K2 4.184(6) 8 ?
K4 K2 4.216(5) 10_664 ?
K5 K5 3.4092(7) 5_556 ?
K5 K5 3.4092(7) 5 ?
K5 Sn3 3.9557(18) 11_465 ?
K5 Sn3 3.9557(18) 2_665 ?
K5 Sn3 3.9557(18) 1_455 ?
K5 Sn3 3.9557(18) 12_545 ?
K5 K2 4.152(5) 11_465 ?
K5 K2 4.152(5) 1_455 ?
K5 K2 4.152(5) 12_545 ?
K5 K2 4.152(5) 2_665 ?
K5 K2 4.359(5) 5_656 ?
K5 K2 4.359(5) 15_564 ?
